data_1569078
loop_
_publ_author_name
'Beckett, Michael A.'
'Coles, Simon J.'
'Horton, Peter N.'
'Rixon, Thomas A.'

_publ_section_title
;
 Structural (XRD) Characterization and an Analysis of H-Bonding Motifs in
 Some Tetrahydroxidohexaoxidopentaborate(1-) Salts of <i>N</i>-Substituted
 Guanidinium Cations.
;
_journal_issue 7
_journal_name_full 'Molecules (Basel, Switzerland)'
_journal_page_first 3273
_journal_paper_doi 10.3390/molecules28073273
_journal_volume 28
_journal_year 2023
_chemical_formula_moiety 'B5 H4 O10, C7 H14 N3'
_chemical_formula_sum 'C7 H18 B5 N3 O10'
_chemical_formula_weight 358.29
_space_group_crystal_system triclinic
_space_group_IT_number 2
_space_group_name_Hall '-P 1'
_space_group_name_H-M_alt 'P -1'
_atom_sites_solution_hydrogens geom
_audit_creation_date 2023-03-16
_audit_creation_method
;
Olex2 1.5
(compiled 2023.03.06 svn.rbb2c1857 for OlexSys, GUI svn.r6748)
;
_cell_angle_alpha 76.598(5)
_cell_angle_beta 85.611(5)
_cell_angle_gamma 79.947(4)
_cell_formula_units_Z 2
_cell_length_a 9.3096(6)
_cell_length_b 9.3175(3)
_cell_length_c 9.3733(6)
_cell_measurement_reflns_used 6687
_cell_measurement_temperature 99.9(7)
_cell_measurement_theta_max 70.0890
_cell_measurement_theta_min 4.9090
_cell_volume 778.22(8)
_computing_cell_refinement 'CrysAlisPro 1.171.40.45a (Rigaku OD, 2019)'
_computing_data_collection 'CrysAlisPro 1.171.40.45a (Rigaku OD, 2019)'
_computing_data_reduction 'CrysAlisPro 1.171.40.45a (Rigaku OD, 2019)'
_computing_molecular_graphics 'Olex2 1.5 (Dolomanov et al., 2009)'
_computing_publication_material 'Olex2 1.5 (Dolomanov et al., 2009)'
_computing_structure_refinement 'SHELXL 2018/3 (Sheldrick, 2015)'
_computing_structure_solution 'SHELXT 2018/2 (Sheldrick, 2018)'
_diffrn_ambient_environment N~2~
_diffrn_ambient_temperature 99.9(7)
_diffrn_detector 'hybrid pixel array detector'
_diffrn_detector_area_resol_mean 10
_diffrn_detector_dtime 0.000
_diffrn_detector_type 'Rigaku, HyPix 6000HE'
_diffrn_measured_fraction_theta_full 0.993
_diffrn_measured_fraction_theta_max 0.992
_diffrn_measurement_details
;
List of Runs (angles in degrees, time in seconds):

  # Type    Start    End  Width  t~exp~   \w     \q     \k     \f   Frames
--------------------------------------------------------------------------
  1  \w    -84.00  94.00   0.50    0.50    --    5.00  10.00-150.00  356
  2  \w    -84.00  94.00   0.50    0.50    --    5.00  30.00  90.00  356
  3  \w   -179.00  -1.00   0.50    1.20    --  -90.00  58.00 -89.24  356
  4  \w   -179.00  -1.00   0.50    1.20    --  -90.00  59.00 178.56  356
  5  \w   -179.00  -1.00   0.50    1.20    --  -90.00  58.00  -0.54  356
  6  \w   -179.00  -1.00   0.50    1.20    --  -90.00  59.00 135.76  356
  7  \w   -179.00  -1.00   0.50    1.20    --  -90.00  57.00 104.06  356
  8  \w   -179.00  -1.00   0.50    1.20    --  -90.00  39.00 -90.00  356
  9  \w   -179.00  -1.00   0.50    1.20    --  -90.00  57.00  53.21  356
 10  \w   -179.00 -13.00   0.50    1.20    --  -90.00  10.00-150.00  332
 11  \w   -179.00-132.00   0.50    1.20    --  -90.00  59.00 178.56   94
 12  \w   -175.00-136.00   0.50    1.20    --  -90.00  59.00-142.44   78
 13  \w    -84.00 -58.00   0.50    1.20    --  -90.00  59.00-142.44   52
 14  \w   -164.00-107.00   0.50    1.20    --  -90.00  58.00 -46.68  114
 15  \w    -53.00 -27.00   0.50    1.20    --  -90.00  58.00 -46.68   52
 16  \w   -177.00 -45.00   0.50    1.20    --  -90.00  59.00  15.60  264
 17  \w   -179.00  -1.00   0.50    1.20    --  -90.00  20.00  90.00  356
;
_diffrn_measurement_device 'four-circle diffractometer'
_diffrn_measurement_device_details 'Rigaku, AFC11 quarter \c goniometer'
_diffrn_measurement_device_type
;
Rigaku 007HF equipped with HF Varimax confocal mirrors and an AFC11 goniometer and HyPix 6000HE detector
;
_diffrn_measurement_method 'profile data from \w-scans'
_diffrn_measurement_specimen_support 'MiTeGen loops'
_diffrn_orient_matrix_type 'CrysAlisPro convention (1999,Acta A55,543-557)'
_diffrn_orient_matrix_UB_11 -0.0144231000
_diffrn_orient_matrix_UB_12 0.1512495000
_diffrn_orient_matrix_UB_13 0.0443112000
_diffrn_orient_matrix_UB_21 0.1674281000
_diffrn_orient_matrix_UB_22 -0.0181544000
_diffrn_orient_matrix_UB_23 0.0039355000
_diffrn_orient_matrix_UB_31 0.0066855000
_diffrn_orient_matrix_UB_32 0.0803669000
_diffrn_orient_matrix_UB_33 -0.1631192000
_diffrn_radiation_collimation 'HF Varimax focusing mirrors'
_diffrn_radiation_monochromator mirror
_diffrn_radiation_probe x-ray
_diffrn_radiation_type 'Cu K\a'
_diffrn_radiation_wavelength 1.54178
_diffrn_reflns_av_R_equivalents 0.0443
_diffrn_reflns_av_unetI/netI 0.0301
_diffrn_reflns_Laue_measured_fraction_full 0.993
_diffrn_reflns_Laue_measured_fraction_max 0.992
_diffrn_reflns_limit_h_max 11
_diffrn_reflns_limit_h_min -11
_diffrn_reflns_limit_k_max 11
_diffrn_reflns_limit_k_min -11
_diffrn_reflns_limit_l_max 11
_diffrn_reflns_limit_l_min -11
_diffrn_reflns_number 13382
_diffrn_reflns_point_group_measured_fraction_full 0.993
_diffrn_reflns_point_group_measured_fraction_max 0.992
_diffrn_reflns_theta_full 67.679
_diffrn_reflns_theta_max 68.221
_diffrn_reflns_theta_min 4.828
_diffrn_source 'Rotating anode'
_diffrn_source_current 30.0
_diffrn_source_power 1.2
_diffrn_source_target Cu
_diffrn_source_type 'Rigaku 007 HF'
_diffrn_source_voltage 40.0
_exptl_absorpt_coefficient_mu 1.133
_exptl_absorpt_correction_T_max 1.00000
_exptl_absorpt_correction_T_min 0.80292
_exptl_absorpt_correction_type multi-scan
_exptl_absorpt_process_details
;
CrysAlisPro 1.171.40.45a (Rigaku Oxford Diffraction, 2019)
Empirical absorption correction using spherical harmonics,
 implemented in SCALE3 ABSPACK scaling algorithm.
;
_exptl_crystal_colour colourless
_exptl_crystal_colour_primary colourless
_exptl_crystal_density_diffrn 1.529
_exptl_crystal_description plate
_exptl_crystal_F_000 372
_exptl_crystal_recrystallization_method 'The material was crystallised'
_exptl_crystal_size_max 0.21
_exptl_crystal_size_mid 0.11
_exptl_crystal_size_min 0.02
_refine_diff_density_max 0.349
_refine_diff_density_min -0.307
_refine_diff_density_rms 0.059
_refine_ls_extinction_method none
_refine_ls_goodness_of_fit_ref 1.076
_refine_ls_hydrogen_treatment constr
_refine_ls_matrix_type full
_refine_ls_number_parameters 459
_refine_ls_number_reflns 2836
_refine_ls_number_restraints 1234
_refine_ls_restrained_S_all 1.005
_refine_ls_R_factor_all 0.0616
_refine_ls_R_factor_gt 0.0561
_refine_ls_shift/su_max 0.000
_refine_ls_shift/su_mean 0.000
_refine_ls_structure_factor_coef Fsqd
_refine_ls_weighting_details 'w=1/[\s^2^(Fo^2^)+(0.1164P)^2^+0.1587P] where P=(Fo^2^+2Fc^2^)/3'
_refine_ls_weighting_scheme calc
_refine_ls_wR_factor_gt 0.1677
_refine_ls_wR_factor_ref 0.1747
_reflns_Friedel_coverage 0.000
_reflns_number_gt 2429
_reflns_number_total 2836
_reflns_threshold_expression 'I > 2\s(I)'
_cod_data_source_file MAB6.cif
_cod_data_source_block MAB6
_cod_database_code 1569078
_shelx_shelxl_version_number 2018/3
_chemical_oxdiff_formula 'C7 H20 N3 B5 O10'
_chemical_oxdiff_usercomment MAB/TR/TABCDEB5
_shelx_space_group_comment
;
The symmetry employed for this shelxl refinement is uniquely defined
by the following loop, which should always be used as a source of
symmetry information in preference to the above space-group names.
They are only intended as comments.
;
_shelx_estimated_absorpt_t_max 0.978
_shelx_estimated_absorpt_t_min 0.797
_olex2_refinement_description
;
1. Fixed Uiso
 At 1.2 times of:
  All C(H,H) groups, All N(H) groups
 At 1.5 times of:
  All O(H) groups
2. Restrained distances
 C6-C5
 -1.5 with sigma of 0.02
 N13-C11 \\sim N3-C1
 with sigma of 0.03
 N13-C15 \\sim N3-C5
 with sigma of 0.03
 N12-C11 \\sim N2-C1
 with sigma of 0.03
 N12-C12 \\sim N2-C2
 with sigma of 0.03
 N11-C11 \\sim N1-C1
 with sigma of 0.03
 N11-C17 \\sim N1-C7
 with sigma of 0.03
 N11-C14 \\sim N1-C4
 with sigma of 0.03
 C14-C13 \\sim C4-C3
 with sigma of 0.03
 C12-C13 \\sim C2-C3
 with sigma of 0.03
 N13-N12 \\sim N3-N2
 with sigma of 0.06
 N13-N11 \\sim N3-N1
 with sigma of 0.06
 N12-N11 \\sim N2-N1
 with sigma of 0.06
 N12-C13 \\sim N2-C3
 with sigma of 0.06
 N11-C13 \\sim N1-C3
 with sigma of 0.06
 C11-C15 \\sim C1-C5
 with sigma of 0.06
 C11-C17 \\sim C1-C7
 with sigma of 0.06
 C11-C14 \\sim C1-C4
 with sigma of 0.06
 C11-C12 \\sim C1-C2
 with sigma of 0.06
 C15-C17 \\sim C5-C7
 with sigma of 0.06
 C17-C14 \\sim C7-C4
 with sigma of 0.06
 C14-C12 \\sim C4-C2
 with sigma of 0.06
 C15-C16 \\sim C5-C6
 with sigma of 0.03
 C17-C16 \\sim C7-C6
 with sigma of 0.03
 N13-C16 \\sim N3-C6
 with sigma of 0.06
 N11-C16 \\sim N1-C6
 with sigma of 0.06
 C4-C3 \\sim C14-C13 \\sim C3-C2 \\sim C13-C12 \\sim C6-C5 \\sim C16-C15 \\sim
C17-C16 \\sim C7-C6
 with sigma of 0.03
 C3-C2 \\sim C13-C12 \\sim C6-C5 \\sim C16-C15
 with sigma of 0.02
3. Restrained planarity
 C11, N11, N13, N12
 with sigma of 0.01
 C1, N3, N2, N1
 with sigma of 0.01
4. Uiso/Uaniso restraints and constraints
All non-hydrogen atoms have similar U: within 2A with sigma of 0.04 and sigma
for terminal atoms of 0.08 within 2A
5. Rigid body (RIGU) restrains
 All non-hydrogen atoms
 with sigma for 1-2 distances of 0.004 and sigma for 1-3 distances of 0.004
6. Others
 Fixed Sof: O1(0.5) O2(0.5) O3(0.5) O4(0.5) O5(0.5) O6(0.5) O7(0.5) H7(0.5)
 O8(0.5) H8(0.5) O9(0.5) H9(0.5) O10(0.5) H10(0.5) B1(0.5) B2(0.5) B3(0.5)
 B4(0.5) B5(0.5) N11(0.5) N12(0.5) H12(0.5) N13(0.5) H13(0.5) C11(0.5) C12(0.5)
 H12A(0.5) H12B(0.5) C13(0.5) H13A(0.5) H13B(0.5) C14(0.5) H14A(0.5) H14B(0.5)
 C15(0.5) H15A(0.5) H15B(0.5) C16(0.5) H16A(0.5) H16B(0.5) C17(0.5) H17A(0.5)
 H17B(0.5) O11(0.5) O12(0.5) O13(0.5) O14(0.5) O15(0.5) O16(0.5) O17(0.5)
 H17(0.5) O18(0.5) H18(0.5) O19(0.5) H19(0.5) O20(0.5) H20(0.5) B11(0.5)
 B12(0.5) B13(0.5) B14(0.5) B15(0.5) N1(0.5) N2(0.5) H2(0.5) N3(0.5) H3(0.5)
 C1(0.5) C2(0.5) H2A(0.5) H2B(0.5) C3(0.5) H3A(0.5) H3B(0.5) C4(0.5) H4A(0.5)
 H4B(0.5) C5(0.5) H5A(0.5) H5B(0.5) C6(0.5) H6A(0.5) H6B(0.5) C7(0.5) H7A(0.5)
 H7B(0.5)
7.a Secondary CH2 refined with riding coordinates:
 C12(H12A,H12B), C13(H13A,H13B), C14(H14A,H14B), C15(H15A,H15B), C16(H16A,
 H16B), C17(H17A,H17B), C2(H2A,H2B), C3(H3A,H3B), C4(H4A,H4B), C5(H5A,H5B),
 C6(H6A,H6B), C7(H7A,H7B)
7.b Aromatic/amide H refined with riding coordinates:
 N12(H12), N13(H13), N2(H2), N3(H3)
7.c Idealised tetrahedral OH refined as rotating group:
 O7(H7), O8(H8), O9(H9), O10(H10), O17(H17), O18(H18), O19(H19), O20(H20)
;
_olex2_exptl_crystal_mounting_method 'The crystal was mounted on a MITIGEN holder in perfluoroether oil'
_olex2_submission_original_sample_id 'MAB/TR/TABCDE B5'
_olex2_submission_special_instructions 'No special instructions were received'
_oxdiff_exptl_absorpt_empirical_details
;
Empirical correction (ABSPACK) includes:
- Absorption correction using spherical harmonics
- Frame scaling
;
_oxdiff_exptl_absorpt_empirical_full_max 3.119
_oxdiff_exptl_absorpt_empirical_full_min 0.710

loop_
_space_group_symop_operation_xyz
'x, y, z'
'-x, -y, -z'

loop_
_atom_site_label
_atom_site_type_symbol
_atom_site_fract_x
_atom_site_fract_y
_atom_site_fract_z
_atom_site_U_iso_or_equiv
_atom_site_adp_type
_atom_site_occupancy
_atom_site_site_symmetry_order
_atom_site_calc_flag
_atom_site_refinement_flags_posn
_atom_site_refinement_flags_adp
_atom_site_refinement_flags_occupancy
_atom_site_disorder_assembly
_atom_site_disorder_group
O1 O 0.4376(3) 0.9307(3) 0.9166(3) 0.0286(6) Uani 0.5 1 d . U P A 1
O2 O 0.1823(4) 0.9649(3) 0.9775(3) 0.0336(6) Uani 0.5 1 d . U P A 1
O3 O 0.2723(3) 0.8275(3) 0.7953(3) 0.0280(5) Uani 0.5 1 d . U P A 1
O4 O 0.4957(3) 0.6800(3) 0.8826(3) 0.0281(6) Uani 0.5 1 d . U P A 1
O5 O 0.6996(4) 0.6973(4) 0.7150(4) 0.0301(8) Uani 0.5 1 d . U P A 1
O6 O 0.4952(3) 0.8908(3) 0.6739(3) 0.0282(6) Uani 0.5 1 d . U P A 1
O7 O 0.3374(3) 1.0660(4) 1.0966(3) 0.0388(6) Uani 0.5 1 d . U P A 1
H7 H 0.425305 1.075892 1.097300 0.058 Uiso 0.5 1 calc R U P A 1
O8 O 0.0221(4) 0.8637(3) 0.8552(3) 0.0339(6) Uani 0.5 1 d . U P A 1
H8 H -0.039488 0.921773 0.894143 0.051 Uiso 0.5 1 calc R U P A 1
O9 O 0.7042(4) 0.4898(4) 0.9101(4) 0.0350(8) Uani 0.5 1 d . U P A 1
H9 H 0.654573 0.453572 0.984089 0.052 Uiso 0.5 1 calc R U P A 1
O10 O 0.7029(5) 0.8917(5) 0.5082(5) 0.0311(9) Uani 0.5 1 d . U P A 1
H10 H 0.651069 0.970169 0.464091 0.047 Uiso 0.5 1 calc R U P A 1
B1 B 0.4216(5) 0.8327(5) 0.8173(5) 0.0272(9) Uani 0.5 1 d . U P A 1
B2 B 0.3222(5) 0.9861(6) 0.9969(6) 0.0299(8) Uani 0.5 1 d . U P A 1
B3 B 0.1591(5) 0.8847(6) 0.8770(7) 0.0288(8) Uani 0.5 1 d . U P A 1
B4 B 0.6296(5) 0.6216(6) 0.8390(5) 0.0290(10) Uani 0.5 1 d . U P A 1
B5 B 0.6297(6) 0.8298(6) 0.6325(6) 0.0280(10) Uani 0.5 1 d . U P A 1
N11 N 0.2207(4) 0.5331(4) 0.5768(4) 0.0334(8) Uani 0.5 1 d D U P B 2
N12 N 0.0222(12) 0.7212(10) 0.5228(10) 0.0423(17) Uani 0.5 1 d D U P B 2
H12 H -0.073672 0.741254 0.522016 0.051 Uiso 0.5 1 calc R U P B 2
N13 N 0.0085(12) 0.5248(10) 0.7188(9) 0.0448(18) Uani 0.5 1 d D U P B 2
H13 H -0.087399 0.545467 0.717859 0.054 Uiso 0.5 1 calc R U P B 2
C11 C 0.0848(10) 0.5937(11) 0.6052(10) 0.0376(18) Uani 0.5 1 d D U P B 2
C12 C 0.1070(8) 0.8305(10) 0.4325(8) 0.073(2) Uani 0.5 1 d D U P B 2
H12A H 0.155688 0.879604 0.493835 0.087 Uiso 0.5 1 calc R U P B 2
H12B H 0.044887 0.907710 0.362107 0.087 Uiso 0.5 1 calc R U P B 2
C13 C 0.2213(5) 0.7283(6) 0.3512(5) 0.0553(10) Uani 0.5 1 d D U P B 2
H13A H 0.169970 0.676624 0.294455 0.066 Uiso 0.5 1 calc R U P B 2
H13B H 0.284233 0.789983 0.282160 0.066 Uiso 0.5 1 calc R U P B 2
C14 C 0.3122(5) 0.6160(5) 0.4634(5) 0.0413(9) Uani 0.5 1 d D U P B 2
H14A H 0.378071 0.544906 0.414638 0.050 Uiso 0.5 1 calc R U P B 2
H14B H 0.373311 0.667827 0.510092 0.050 Uiso 0.5 1 calc R U P B 2
C15 C 0.0742(6) 0.4186(9) 0.8430(6) 0.0633(18) Uani 0.5 1 d D U P B 2
H15A H 0.001359 0.361596 0.901979 0.076 Uiso 0.5 1 calc R U P B 2
H15B H 0.118074 0.469317 0.906521 0.076 Uiso 0.5 1 calc R U P B 2
C16 C 0.1946(4) 0.3133(5) 0.7724(5) 0.0517(9) Uani 0.5 1 d D U P B 2
H16A H 0.247813 0.236605 0.850392 0.062 Uiso 0.5 1 calc R U P B 2
H16B H 0.148762 0.261729 0.711110 0.062 Uiso 0.5 1 calc R U P B 2
C17 C 0.2991(4) 0.4065(5) 0.6793(5) 0.0407(9) Uani 0.5 1 d D U P B 2
H17A H 0.356721 0.443580 0.743502 0.049 Uiso 0.5 1 calc R U P B 2
H17B H 0.367694 0.343714 0.623853 0.049 Uiso 0.5 1 calc R U P B 2
O11 O 0.3892(3) 0.8904(3) 0.8896(3) 0.0281(6) Uani 0.5 1 d . U P C 2
O12 O 0.1345(3) 0.9123(4) 0.9508(4) 0.0375(7) Uani 0.5 1 d . U P C 2
O13 O 0.2311(3) 0.7848(3) 0.7616(3) 0.0287(6) Uani 0.5 1 d . U P C 2
O14 O 0.4566(3) 0.6407(3) 0.8544(3) 0.0280(6) Uani 0.5 1 d . U P C 2
O15 O 0.6667(4) 0.6618(4) 0.6923(4) 0.0299(7) Uani 0.5 1 d . U P C 2
O16 O 0.4566(3) 0.8533(3) 0.6480(3) 0.0271(6) Uani 0.5 1 d . U P C 2
O17 O 0.2826(3) 1.0216(3) 1.0701(4) 0.0369(6) Uani 0.5 1 d . U P C 2
H17 H 0.366319 1.045410 1.062549 0.055 Uiso 0.5 1 calc R U P C 2
O18 O -0.0219(3) 0.8274(3) 0.8102(3) 0.0361(6) Uani 0.5 1 d . U P C 2
H18 H -0.083720 0.871980 0.861919 0.054 Uiso 0.5 1 calc R U P C 2
O19 O 0.6672(4) 0.4525(4) 0.8837(4) 0.0346(8) Uani 0.5 1 d . U P C 2
H19 H 0.621735 0.419881 0.962080 0.052 Uiso 0.5 1 calc R U P C 2
O20 O 0.6701(5) 0.8588(5) 0.4891(6) 0.0327(9) Uani 0.5 1 d . U P C 2
H20 H 0.616681 0.933498 0.440720 0.049 Uiso 0.5 1 calc R U P C 2
B11 B 0.3794(6) 0.7921(5) 0.7881(4) 0.0264(9) Uani 0.5 1 d . U P C 2
B12 B 0.2714(8) 0.9404(5) 0.9693(5) 0.0297(8) Uani 0.5 1 d . U P C 2
B13 B 0.1155(7) 0.8416(5) 0.8412(5) 0.0294(8) Uani 0.5 1 d . U P C 2
B14 B 0.5937(5) 0.5861(5) 0.8147(5) 0.0276(9) Uani 0.5 1 d . U P C 2
B15 B 0.5950(6) 0.7969(6) 0.6101(6) 0.0275(10) Uani 0.5 1 d . U P C 2
N1 N 0.2066(5) 0.5835(4) 0.6067(4) 0.0348(9) Uani 0.5 1 d D U P D 1
N2 N -0.0058(12) 0.7323(12) 0.5153(12) 0.055(3) Uani 0.5 1 d D U P D 1
H2 H -0.100537 0.759821 0.526539 0.066 Uiso 0.5 1 calc R U P D 1
N3 N -0.0192(12) 0.5382(11) 0.7119(11) 0.052(2) Uani 0.5 1 d D U P D 1
H3 H -0.112580 0.573464 0.721950 0.062 Uiso 0.5 1 calc R U P D 1
C1 C 0.0623(9) 0.6165(10) 0.6127(9) 0.0333(18) Uani 0.5 1 d D U P D 1
C2 C 0.0725(8) 0.8136(11) 0.3921(11) 0.090(3) Uani 0.5 1 d D U P D 1
H2A H 0.056909 0.777340 0.304078 0.108 Uiso 0.5 1 calc R U P D 1
H2B H 0.027698 0.920324 0.374635 0.108 Uiso 0.5 1 calc R U P D 1
C3 C 0.2195(7) 0.8050(8) 0.4033(7) 0.0773(16) Uani 0.5 1 d D U P D 1
H3A H 0.235108 0.892996 0.438848 0.093 Uiso 0.5 1 calc R U P D 1
H3B H 0.264861 0.814383 0.303223 0.093 Uiso 0.5 1 calc R U P D 1
C4 C 0.3005(5) 0.6699(6) 0.4988(5) 0.0439(10) Uani 0.5 1 d D U P D 1
H4A H 0.353960 0.604334 0.436244 0.053 Uiso 0.5 1 calc R U P D 1
H4B H 0.373570 0.700792 0.551888 0.053 Uiso 0.5 1 calc R U P D 1
C5 C 0.0415(7) 0.3934(8) 0.8064(8) 0.0650(16) Uani 0.5 1 d D U P D 1
H5A H -0.017935 0.374858 0.899011 0.078 Uiso 0.5 1 calc R U P D 1
H5B H 0.038810 0.311583 0.755955 0.078 Uiso 0.5 1 calc R U P D 1
C6 C 0.1865(6) 0.3959(7) 0.8373(6) 0.0698(13) Uani 0.5 1 d D U P D 1
H6A H 0.232449 0.291578 0.877462 0.084 Uiso 0.5 1 calc R U P D 1
H6B H 0.183228 0.450873 0.916414 0.084 Uiso 0.5 1 calc R U P D 1
C7 C 0.2850(5) 0.4622(6) 0.7167(5) 0.0440(10) Uani 0.5 1 d D U P D 1
H7A H 0.360082 0.501475 0.759078 0.053 Uiso 0.5 1 calc R U P D 1
H7B H 0.335592 0.382820 0.667926 0.053 Uiso 0.5 1 calc R U P D 1

loop_
_atom_site_aniso_label
_atom_site_aniso_U_11
_atom_site_aniso_U_22
_atom_site_aniso_U_33
_atom_site_aniso_U_23
_atom_site_aniso_U_13
_atom_site_aniso_U_12
O1 0.0312(14) 0.0309(13) 0.0263(12) -0.0119(10) 0.0029(9) -0.0064(10)
O2 0.0302(18) 0.0436(15) 0.0319(13) -0.0207(11) 0.0002(11) -0.0030(14)
O3 0.0289(16) 0.0301(13) 0.0260(12) -0.0100(10) 0.0028(10) -0.0036(11)
O4 0.0300(14) 0.0258(14) 0.0267(13) -0.0058(10) 0.0039(9) -0.0018(10)
O5 0.0318(18) 0.0276(18) 0.0272(15) -0.0042(12) 0.0053(12) -0.0006(12)
O6 0.0297(15) 0.0288(14) 0.0247(13) -0.0068(10) 0.0045(10) -0.0028(10)
O7 0.0328(14) 0.0538(16) 0.0379(15) -0.0289(12) 0.0026(10) -0.0057(12)
O8 0.0269(16) 0.0430(15) 0.0354(14) -0.0187(11) 0.0007(11) -0.0030(12)
O9 0.0341(18) 0.0304(17) 0.0320(17) 0.0015(12) 0.0067(12) 0.0029(12)
O10 0.032(2) 0.029(2) 0.0281(16) -0.0031(13) 0.0068(13) -0.0014(13)
B1 0.033(2) 0.025(2) 0.022(2) -0.0032(16) 0.0008(16) -0.0050(16)
B2 0.032(2) 0.034(2) 0.025(2) -0.0114(17) -0.0010(17) -0.0041(18)
B3 0.030(2) 0.030(2) 0.026(2) -0.0072(18) -0.0016(18) -0.0043(17)
B4 0.032(2) 0.030(2) 0.025(2) -0.0072(16) -0.0013(16) -0.0035(16)
B5 0.033(3) 0.029(3) 0.024(2) -0.0085(16) -0.0011(16) -0.0060(16)
N11 0.0319(17) 0.038(2) 0.0341(19) -0.0164(15) 0.0037(13) -0.0066(15)
N12 0.038(4) 0.048(3) 0.042(3) -0.018(3) -0.002(2) 0.001(2)
N13 0.041(4) 0.051(3) 0.047(3) -0.026(3) 0.013(2) -0.005(2)
C11 0.035(3) 0.043(3) 0.039(3) -0.017(2) 0.002(2) -0.007(2)
C12 0.043(3) 0.086(4) 0.070(4) 0.039(3) -0.033(2) -0.022(3)
C13 0.054(2) 0.065(3) 0.048(2) 0.002(2) 0.0025(17) -0.033(2)
C14 0.038(2) 0.049(2) 0.044(2) -0.0224(19) 0.0091(16) -0.0144(18)
C15 0.043(3) 0.110(4) 0.035(3) 0.013(2) -0.0100(19) -0.045(3)
C16 0.049(2) 0.055(2) 0.044(2) 0.0072(18) -0.0091(16) -0.0110(17)
C17 0.0347(19) 0.042(2) 0.046(2) -0.0156(18) -0.0056(16) 0.0016(17)
O11 0.0338(15) 0.0284(13) 0.0246(13) -0.0122(11) 0.0036(11) -0.0050(10)
O12 0.0326(16) 0.0488(17) 0.0394(17) -0.0286(14) 0.0087(13) -0.0083(11)
O13 0.0289(14) 0.0290(12) 0.0280(12) -0.0085(10) 0.0035(9) -0.0034(9)
O14 0.0316(15) 0.0254(13) 0.0256(13) -0.0053(10) 0.0043(10) -0.0037(10)
O15 0.0331(18) 0.0251(17) 0.0284(16) -0.0043(11) 0.0064(12) -0.0019(11)
O16 0.0299(15) 0.0275(14) 0.0219(13) -0.0041(10) 0.0038(10) -0.0034(10)
O17 0.0361(15) 0.0440(15) 0.0384(15) -0.0259(12) 0.0075(13) -0.0092(11)
O18 0.0311(14) 0.0417(14) 0.0406(14) -0.0196(11) 0.0050(10) -0.0086(10)
O19 0.0340(18) 0.0290(17) 0.0348(18) -0.0018(11) 0.0086(12) -0.0006(11)
O20 0.034(2) 0.029(2) 0.0305(18) -0.0018(13) 0.0062(14) -0.0013(13)
B11 0.032(3) 0.026(2) 0.0218(18) -0.0084(15) 0.0028(15) -0.0025(17)
B12 0.031(3) 0.030(2) 0.029(2) -0.0112(16) 0.0025(18) -0.004(2)
B13 0.029(3) 0.030(2) 0.028(2) -0.0066(16) 0.0011(17) -0.0034(18)
B14 0.032(2) 0.029(2) 0.023(2) -0.0093(16) 0.0016(16) -0.0054(16)
B15 0.033(3) 0.027(2) 0.024(2) -0.0086(16) 0.0018(17) -0.0042(17)
N1 0.0310(19) 0.041(2) 0.0351(19) -0.0174(15) 0.0001(13) -0.0005(16)
N2 0.030(3) 0.066(4) 0.054(4) 0.012(3) -0.005(2) 0.002(2)
N3 0.029(3) 0.058(3) 0.055(3) 0.009(2) 0.0099(19) -0.002(2)
C1 0.037(3) 0.043(3) 0.024(3) -0.020(2) 0.004(2) -0.002(2)
C2 0.058(4) 0.073(4) 0.110(7) 0.030(4) -0.003(4) -0.004(3)
C3 0.074(4) 0.083(4) 0.070(3) 0.019(3) -0.023(3) -0.037(3)
C4 0.045(2) 0.053(3) 0.041(2) -0.0230(19) 0.0107(16) -0.016(2)
C5 0.054(3) 0.067(3) 0.066(4) -0.005(3) 0.000(3) -0.003(3)
C6 0.061(3) 0.071(3) 0.068(3) 0.011(3) -0.024(2) -0.012(2)
C7 0.039(2) 0.047(3) 0.046(2) -0.0192(18) -0.0067(16) 0.0057(18)

loop_
_atom_type_symbol
_atom_type_description
_atom_type_scat_dispersion_real
_atom_type_scat_dispersion_imag
_atom_type_scat_source
C C 0.0181 0.0091 'International Tables Vol C Tables 4.2.6.8 and 6.1.1.4'
H H 0.0000 0.0000 'International Tables Vol C Tables 4.2.6.8 and 6.1.1.4'
B B 0.0090 0.0039 'International Tables Vol C Tables 4.2.6.8 and 6.1.1.4'
N N 0.0311 0.0180 'International Tables Vol C Tables 4.2.6.8 and 6.1.1.4'
O O 0.0492 0.0322 'International Tables Vol C Tables 4.2.6.8 and 6.1.1.4'

loop_
_geom_angle_atom_site_label_1
_geom_angle_atom_site_label_2
_geom_angle_atom_site_label_3
_geom_angle
_geom_angle_site_symmetry_1
_geom_angle_site_symmetry_3
_geom_angle_publ_flag
B2 O1 B1 121.8(4) . . ?
B3 O2 B2 119.8(4) . . ?
B3 O3 B1 123.0(5) . . ?
B4 O4 B1 123.6(3) . . ?
B5 O5 B4 120.2(4) . . ?
B5 O6 B1 123.2(3) . . ?
B2 O7 H7 109.5 . . ?
B3 O8 H8 109.5 . . ?
B4 O9 H9 109.5 . . ?
B5 O10 H10 109.5 . . ?
O1 B1 O4 108.0(3) . . ?
O1 B1 O6 107.6(4) . . ?
O3 B1 O1 112.8(3) . . ?
O3 B1 O4 109.0(4) . . ?
O3 B1 O6 109.6(3) . . ?
O4 B1 O6 109.7(3) . . ?
O1 B2 O2 120.8(6) . . ?
O7 B2 O1 122.3(4) . . ?
O7 B2 O2 116.9(4) . . ?
O3 B3 O2 120.7(4) . . ?
O3 B3 O8 118.5(7) . . ?
O8 B3 O2 120.8(5) . . ?
O4 B4 O5 120.3(4) . . ?
O4 B4 O9 123.5(4) . . ?
O9 B4 O5 116.2(4) . . ?
O6 B5 O5 120.6(4) . . ?
O6 B5 O10 123.1(5) . . ?
O10 B5 O5 116.2(5) . . ?
C11 N11 C14 120.3(6) . . ?
C11 N11 C17 122.0(6) . . ?
C17 N11 C14 115.5(4) . . ?
C11 N12 H12 118.8 . . ?
C11 N12 C12 122.4(9) . . ?
C12 N12 H12 118.8 . . ?
C11 N13 H13 118.2 . . ?
C11 N13 C15 123.7(9) . . ?
C15 N13 H13 118.2 . . ?
N11 C11 N13 119.6(9) . . ?
N12 C11 N11 121.5(9) . . ?
N12 C11 N13 118.9(9) . . ?
N12 C12 H12A 111.5 . . ?
N12 C12 H12B 111.5 . . ?
N12 C12 C13 101.6(7) . . ?
H12A C12 H12B 109.3 . . ?
C13 C12 H12A 111.5 . . ?
C13 C12 H12B 111.5 . . ?
C12 C13 H13A 110.0 . . ?
C12 C13 H13B 110.0 . . ?
H13A C13 H13B 108.4 . . ?
C14 C13 C12 108.6(4) . . ?
C14 C13 H13A 110.0 . . ?
C14 C13 H13B 110.0 . . ?
N11 C14 C13 111.4(4) . . ?
N11 C14 H14A 109.4 . . ?
N11 C14 H14B 109.4 . . ?
C13 C14 H14A 109.4 . . ?
C13 C14 H14B 109.4 . . ?
H14A C14 H14B 108.0 . . ?
N13 C15 H15A 111.0 . . ?
N13 C15 H15B 111.0 . . ?
N13 C15 C16 104.0(5) . . ?
H15A C15 H15B 109.0 . . ?
C16 C15 H15A 111.0 . . ?
C16 C15 H15B 111.0 . . ?
C15 C16 H16A 109.9 . . ?
C15 C16 H16B 109.9 . . ?
H16A C16 H16B 108.3 . . ?
C17 C16 C15 108.7(4) . . ?
C17 C16 H16A 109.9 . . ?
C17 C16 H16B 109.9 . . ?
N11 C17 C16 111.0(3) . . ?
N11 C17 H17A 109.4 . . ?
N11 C17 H17B 109.4 . . ?
C16 C17 H17A 109.4 . . ?
C16 C17 H17B 109.4 . . ?
H17A C17 H17B 108.0 . . ?
B12 O11 B11 121.8(4) . . ?
B12 O12 B13 119.1(4) . . ?
B13 O13 B11 122.4(4) . . ?
B14 O14 B11 123.8(3) . . ?
B14 O15 B15 118.9(4) . . ?
B15 O16 B11 123.6(3) . . ?
B12 O17 H17 109.5 . . ?
B13 O18 H18 109.5 . . ?
B14 O19 H19 109.5 . . ?
B15 O20 H20 109.5 . . ?
O11 B11 O14 107.6(3) . . ?
O11 B11 O16 107.1(4) . . ?
O13 B11 O11 112.5(3) . . ?
O13 B11 O14 109.9(4) . . ?
O13 B11 O16 110.2(3) . . ?
O14 B11 O16 109.5(3) . . ?
O11 B12 O12 121.3(4) . . ?
O11 B12 O17 121.7(6) . . ?
O17 B12 O12 117.0(5) . . ?
O13 B13 O12 121.5(6) . . ?
O13 B13 O18 118.5(5) . . ?
O18 B13 O12 120.0(4) . . ?
O14 B14 O15 121.2(4) . . ?
O14 B14 O19 123.3(4) . . ?
O19 B14 O15 115.3(4) . . ?
O16 B15 O15 120.7(4) . . ?
O20 B15 O15 115.1(5) . . ?
O20 B15 O16 124.0(5) . . ?
C1 N1 C4 123.6(6) . . ?
C1 N1 C7 121.2(6) . . ?
C7 N1 C4 115.0(4) . . ?
C1 N2 H2 119.1 . . ?
C1 N2 C2 121.7(9) . . ?
C2 N2 H2 119.1 . . ?
C1 N3 H3 119.0 . . ?
C1 N3 C5 122.0(9) . . ?
C5 N3 H3 119.0 . . ?
N1 C1 N2 119.9(9) . . ?
N3 C1 N1 122.4(9) . . ?
N3 C1 N2 117.7(8) . . ?
N2 C2 H2A 108.0 . . ?
N2 C2 H2B 108.0 . . ?
H2A C2 H2B 107.2 . . ?
C3 C2 N2 117.4(8) . . ?
C3 C2 H2A 108.0 . . ?
C3 C2 H2B 108.0 . . ?
C2 C3 H3A 107.7 . . ?
C2 C3 H3B 107.7 . . ?
C2 C3 C4 118.5(6) . . ?
H3A C3 H3B 107.1 . . ?
C4 C3 H3A 107.7 . . ?
C4 C3 H3B 107.7 . . ?
N1 C4 C3 113.8(4) . . ?
N1 C4 H4A 108.8 . . ?
N1 C4 H4B 108.8 . . ?
C3 C4 H4A 108.8 . . ?
C3 C4 H4B 108.8 . . ?
H4A C4 H4B 107.7 . . ?
N3 C5 H5A 109.8 . . ?
N3 C5 H5B 109.8 . . ?
H5A C5 H5B 108.2 . . ?
C6 C5 N3 109.4(7) . . ?
C6 C5 H5A 109.8 . . ?
C6 C5 H5B 109.8 . . ?
C5 C6 H6A 107.6 . . ?
C5 C6 H6B 107.6 . . ?
C5 C6 C7 118.9(5) . . ?
H6A C6 H6B 107.0 . . ?
C7 C6 H6A 107.6 . . ?
C7 C6 H6B 107.6 . . ?
N1 C7 C6 112.7(4) . . ?
N1 C7 H7A 109.1 . . ?
N1 C7 H7B 109.1 . . ?
C6 C7 H7A 109.1 . . ?
C6 C7 H7B 109.1 . . ?
H7A C7 H7B 107.8 . . ?

loop_
_geom_bond_atom_site_label_1
_geom_bond_atom_site_label_2
_geom_bond_distance
_geom_bond_site_symmetry_2
_geom_bond_publ_flag
O1 B1 1.478(6) . ?
O1 B2 1.360(6) . ?
O2 B2 1.383(5) . ?
O2 B3 1.381(8) . ?
O3 B1 1.432(5) . ?
O3 B3 1.360(7) . ?
O4 B1 1.481(5) . ?
O4 B4 1.344(6) . ?
O5 B4 1.392(6) . ?
O5 B5 1.378(6) . ?
O6 B1 1.491(5) . ?
O6 B5 1.349(6) . ?
O7 H7 0.8400 . ?
O7 B2 1.352(7) . ?
O8 H8 0.8400 . ?
O8 B3 1.361(6) . ?
O9 H9 0.8400 . ?
O9 B4 1.352(6) . ?
O10 H10 0.8400 . ?
O10 B5 1.364(7) . ?
N11 C11 1.327(10) . ?
N11 C14 1.470(6) . ?
N11 C17 1.459(6) . ?
N12 H12 0.8800 . ?
N12 C11 1.323(11) . ?
N12 C12 1.468(11) . ?
N13 H13 0.8800 . ?
N13 C11 1.333(12) . ?
N13 C15 1.440(10) . ?
C12 H12A 0.9900 . ?
C12 H12B 0.9900 . ?
C12 C13 1.574(9) . ?
C13 H13A 0.9900 . ?
C13 H13B 0.9900 . ?
C13 C14 1.495(6) . ?
C14 H14A 0.9900 . ?
C14 H14B 0.9900 . ?
C15 H15A 0.9900 . ?
C15 H15B 0.9900 . ?
C15 C16 1.568(8) . ?
C16 H16A 0.9900 . ?
C16 H16B 0.9900 . ?
C16 C17 1.509(6) . ?
C17 H17A 0.9900 . ?
C17 H17B 0.9900 . ?
O11 B11 1.483(5) . ?
O11 B12 1.354(6) . ?
O12 B12 1.376(8) . ?
O12 B13 1.379(5) . ?
O13 B11 1.438(6) . ?
O13 B13 1.362(6) . ?
O14 B11 1.484(5) . ?
O14 B14 1.348(5) . ?
O15 B14 1.396(6) . ?
O15 B15 1.399(6) . ?
O16 B11 1.488(5) . ?
O16 B15 1.358(6) . ?
O17 H17 0.8400 . ?
O17 B12 1.360(6) . ?
O18 H18 0.8400 . ?
O18 B13 1.368(7) . ?
O19 H19 0.8400 . ?
O19 B14 1.354(6) . ?
O20 H20 0.8400 . ?
O20 B15 1.350(7) . ?
N1 C1 1.324(9) . ?
N1 C4 1.472(6) . ?
N1 C7 1.470(6) . ?
N2 H2 0.8800 . ?
N2 C1 1.339(11) . ?
N2 C2 1.448(12) . ?
N3 H3 0.8800 . ?
N3 C1 1.320(11) . ?
N3 C5 1.478(10) . ?
C2 H2A 0.9900 . ?
C2 H2B 0.9900 . ?
C2 C3 1.368(7) . ?
C3 H3A 0.9900 . ?
C3 H3B 0.9900 . ?
C3 C4 1.485(7) . ?
C4 H4A 0.9900 . ?
C4 H4B 0.9900 . ?
C5 H5A 0.9900 . ?
C5 H5B 0.9900 . ?
C5 C6 1.407(6) . ?
C6 H6A 0.9900 . ?
C6 H6B 0.9900 . ?
C6 C7 1.488(7) . ?
C7 H7A 0.9900 . ?
C7 H7B 0.9900 . ?

loop_
_geom_hbond_atom_site_label_D
_geom_hbond_atom_site_label_H
_geom_hbond_atom_site_label_A
_geom_hbond_distance_DH
_geom_hbond_distance_HA
_geom_hbond_distance_DA
_geom_hbond_angle_DHA
_geom_hbond_site_symmetry_A
_geom_hbond_publ_flag
O7 H7 O1 0.84 1.27 2.094(4) 168.0 2_677 yes
O8 H8 O2 0.84 2.05 2.876(4) 169.8 2_577 yes
O9 H9 O4 0.84 2.16 2.965(4) 159.2 2_667 yes
O10 H10 O6 0.84 2.02 2.828(6) 160.9 2_676 yes
N12 H12 O20 0.88 2.45 3.315(12) 165.9 1_455 yes
N13 H13 O15 0.88 2.36 3.221(11) 165.8 1_455 yes
O17 H17 O11 0.84 2.55 3.368(4) 165.3 2_677 yes
O18 H18 O17 0.84 2.07 2.873(4) 159.4 2_577 yes
O19 H19 O14 0.84 1.82 2.653(5) 171.3 2_667 yes
O20 H20 O16 0.84 1.99 2.787(6) 158.8 2_676 yes
N2 H2 O10 0.88 2.01 2.853(12) 159.2 1_455 yes
N3 H3 O5 0.88 1.92 2.775(11) 165.1 1_455 yes

loop_
_geom_torsion_atom_site_label_1
_geom_torsion_atom_site_label_2
_geom_torsion_atom_site_label_3
_geom_torsion_atom_site_label_4
_geom_torsion
_geom_torsion_site_symmetry_1
_geom_torsion_site_symmetry_2
_geom_torsion_site_symmetry_3
_geom_torsion_site_symmetry_4
_geom_torsion_publ_flag
B1 O1 B2 O2 -6.5(5) . . . . ?
B1 O1 B2 O7 174.7(3) . . . . ?
B1 O3 B3 O2 6.4(5) . . . . ?
B1 O3 B3 O8 -174.9(3) . . . . ?
B1 O4 B4 O5 -8.2(7) . . . . ?
B1 O4 B4 O9 171.7(4) . . . . ?
B1 O6 B5 O5 8.0(7) . . . . ?
B1 O6 B5 O10 -173.2(4) . . . . ?
B2 O1 B1 O3 11.0(4) . . . . ?
B2 O1 B1 O4 -109.5(4) . . . . ?
B2 O1 B1 O6 132.1(3) . . . . ?
B2 O2 B3 O3 -0.7(5) . . . . ?
B2 O2 B3 O8 -179.4(3) . . . . ?
B3 O2 B2 O1 0.9(5) . . . . ?
B3 O2 B2 O7 179.8(3) . . . . ?
B3 O3 B1 O1 -11.0(4) . . . . ?
B3 O3 B1 O4 109.0(4) . . . . ?
B3 O3 B1 O6 -130.9(4) . . . . ?
B4 O4 B1 O1 -100.5(4) . . . . ?
B4 O4 B1 O3 136.6(4) . . . . ?
B4 O4 B1 O6 16.5(6) . . . . ?
B4 O5 B5 O6 2.6(7) . . . . ?
B4 O5 B5 O10 -176.3(4) . . . . ?
B5 O5 B4 O4 -2.6(7) . . . . ?
B5 O5 B4 O9 177.6(4) . . . . ?
B5 O6 B1 O1 100.8(4) . . . . ?
B5 O6 B1 O3 -136.1(4) . . . . ?
B5 O6 B1 O4 -16.4(6) . . . . ?
N12 C12 C13 C14 -61.9(6) . . . . ?
N13 C15 C16 C17 58.5(6) . . . . ?
C11 N11 C14 C13 -25.3(6) . . . . ?
C11 N11 C17 C16 27.4(6) . . . . ?
C11 N12 C12 C13 48.7(7) . . . . ?
C11 N13 C15 C16 -46.1(7) . . . . ?
C12 N12 C11 N11 -22.9(7) . . . . ?
C12 N12 C11 N13 157.4(7) . . . . ?
C12 C13 C14 N11 53.6(6) . . . . ?
C14 N11 C11 N12 7.7(5) . . . . ?
C14 N11 C11 N13 -172.6(4) . . . . ?
C14 N11 C17 C16 -169.6(4) . . . . ?
C15 N13 C11 N11 22.5(7) . . . . ?
C15 N13 C11 N12 -157.8(7) . . . . ?
C15 C16 C17 N11 -51.7(5) . . . . ?
C17 N11 C11 N12 169.9(5) . . . . ?
C17 N11 C11 N13 -10.4(5) . . . . ?
C17 N11 C14 C13 171.5(4) . . . . ?
B11 O11 B12 O12 -5.4(5) . . . . ?
B11 O11 B12 O17 175.2(3) . . . . ?
B11 O13 B13 O12 1.2(5) . . . . ?
B11 O13 B13 O18 -178.9(3) . . . . ?
B11 O14 B14 O15 -9.1(7) . . . . ?
B11 O14 B14 O19 174.7(4) . . . . ?
B11 O16 B15 O15 9.6(7) . . . . ?
B11 O16 B15 O20 -174.4(4) . . . . ?
B12 O11 B11 O13 12.5(4) . . . . ?
B12 O11 B11 O14 -108.6(4) . . . . ?
B12 O11 B11 O16 133.7(3) . . . . ?
B12 O12 B13 O13 7.1(5) . . . . ?
B12 O12 B13 O18 -172.7(3) . . . . ?
B13 O12 B12 O11 -4.9(5) . . . . ?
B13 O12 B12 O17 174.5(3) . . . . ?
B13 O13 B11 O11 -10.4(4) . . . . ?
B13 O13 B11 O14 109.4(4) . . . . ?
B13 O13 B11 O16 -129.8(3) . . . . ?
B14 O14 B11 O11 -99.9(4) . . . . ?
B14 O14 B11 O13 137.3(4) . . . . ?
B14 O14 B11 O16 16.1(6) . . . . ?
B14 O15 B15 O16 -0.3(6) . . . . ?
B14 O15 B15 O20 -176.5(4) . . . . ?
B15 O15 B14 O14 0.0(6) . . . . ?
B15 O15 B14 O19 176.5(4) . . . . ?
B15 O16 B11 O11 100.0(4) . . . . ?
B15 O16 B11 O13 -137.4(4) . . . . ?
B15 O16 B11 O14 -16.4(6) . . . . ?
N2 C2 C3 C4 27.2(14) . . . . ?
N3 C5 C6 C7 -42.9(9) . . . . ?
C1 N1 C4 C3 4.2(7) . . . . ?
C1 N1 C7 C6 -5.6(6) . . . . ?
C1 N2 C2 C3 -22.0(15) . . . . ?
C1 N3 C5 C6 33.5(10) . . . . ?
C2 N2 C1 N1 7.1(10) . . . . ?
C2 N2 C1 N3 -172.5(10) . . . . ?
C2 C3 C4 N1 -18.8(10) . . . . ?
C4 N1 C1 N2 1.3(6) . . . . ?
C4 N1 C1 N3 -179.1(5) . . . . ?
C4 N1 C7 C6 170.1(4) . . . . ?
C5 N3 C1 N1 -11.0(9) . . . . ?
C5 N3 C1 N2 168.6(9) . . . . ?
C5 C6 C7 N1 31.0(8) . . . . ?
C7 N1 C1 N2 176.7(5) . . . . ?
C7 N1 C1 N3 -3.8(6) . . . . ?
C7 N1 C4 C3 -171.4(4) . . . . ?
